data_7001922
loop_
_publ_author_name
'Mullice, Lucy A.'
'Thorp-Greenwood, Flora L.'
'Laye, Rebecca H.'
'Coogan, Michael P.'
'Kariuki, Benson M.'
'Pope, Simon J.A.'

_publ_section_title
;
 The coordination chemistry of fluorescent pyridinyl-- and
 quinolinyl--phthalimide ligands with the {AuI--PPh3} cationic unit
;
_journal_issue 34
_journal_name_full 'Dalton Transactions'
_journal_page_first 6836
_journal_page_last 6842
_journal_paper_doi 10.1039/b905123f
_journal_year 2009
_chemical_formula_sum 'C17 H10 N2 O2'
_chemical_formula_weight 274.27
_chemical_name_systematic
;
?
;
_space_group_IT_number 14
_symmetry_cell_setting monoclinic
_symmetry_space_group_name_Hall '-P 2yn'
_symmetry_space_group_name_H-M 'P 1 21/n 1'
_atom_sites_solution_hydrogens geom
_atom_sites_solution_primary direct
_atom_sites_solution_secondary difmap
_audit_creation_method SHELXL-97
_cell_angle_alpha 90.00
_cell_angle_beta 99.700(3)
_cell_angle_gamma 90.00
_cell_formula_units_Z 4
_cell_length_a 7.9097(4)
_cell_length_b 16.4710(8)
_cell_length_c 10.1089(5)
_cell_measurement_reflns_used 7127
_cell_measurement_temperature 100(2)
_cell_measurement_theta_max 30.29
_cell_measurement_theta_min 2.39
_cell_volume 1298.17(11)
_computing_cell_refinement 'Bruker Apex v2.1'
_computing_data_collection 'Bruker Apex v2.1'
_computing_data_reduction 'Bruker Apex v2.1'
_computing_structure_refinement 'SHELXL-97 (Sheldrick, 1997)'
_computing_structure_solution 'SHELXS-97 (Sheldrick, 1990)'
_diffrn_ambient_temperature 100(2)
_diffrn_measured_fraction_theta_full 0.952
_diffrn_measured_fraction_theta_max 0.952
_diffrn_radiation_monochromator graphite
_diffrn_radiation_source 'fine-focus sealed tube'
_diffrn_radiation_type MoK\a
_diffrn_radiation_wavelength 0.71073
_diffrn_reflns_av_R_equivalents 0.0307
_diffrn_reflns_av_sigmaI/netI 0.0280
_diffrn_reflns_limit_h_max 11
_diffrn_reflns_limit_h_min -10
_diffrn_reflns_limit_k_max 23
_diffrn_reflns_limit_k_min -23
_diffrn_reflns_limit_l_max 13
_diffrn_reflns_limit_l_min -14
_diffrn_reflns_number 22786
_diffrn_reflns_theta_full 31.17
_diffrn_reflns_theta_max 31.17
_diffrn_reflns_theta_min 2.39
_exptl_absorpt_coefficient_mu 0.094
_exptl_absorpt_correction_T_max 0.9925
_exptl_absorpt_correction_T_min 0.9814
_exptl_absorpt_correction_type multi-scan
_exptl_absorpt_process_details 'Bruker Apex v2.1'
_exptl_crystal_colour colourless
_exptl_crystal_density_diffrn 1.403
_exptl_crystal_density_method 'not measured'
_exptl_crystal_description block
_exptl_crystal_F_000 568
_exptl_crystal_size_max 0.20
_exptl_crystal_size_mid 0.15
_exptl_crystal_size_min 0.08
_refine_diff_density_max 0.459
_refine_diff_density_min -0.206
_refine_diff_density_rms 0.051
_refine_ls_extinction_method none
_refine_ls_goodness_of_fit_ref 1.037
_refine_ls_hydrogen_treatment constr
_refine_ls_matrix_type full
_refine_ls_number_parameters 200
_refine_ls_number_reflns 4003
_refine_ls_number_restraints 0
_refine_ls_restrained_S_all 1.037
_refine_ls_R_factor_all 0.0565
_refine_ls_R_factor_gt 0.0422
_refine_ls_shift/su_max 0.001
_refine_ls_shift/su_mean 0.000
_refine_ls_structure_factor_coef Fsqd
_refine_ls_weighting_details 'calc w=1/[\s^2^(Fo^2^)+(0.0616P)^2^+0.3144P] where P=(Fo^2^+2Fc^2^)/3'
_refine_ls_weighting_scheme calc
_refine_ls_wR_factor_gt 0.1065
_refine_ls_wR_factor_ref 0.1148
_reflns_number_gt 3203
_reflns_number_total 4003
_reflns_threshold_expression >2sigma(I)
_cod_data_source_file b905123f.txt
_cod_data_source_block irl33_0m
_cod_original_sg_symbol_H-M P2(1)/n
_cod_database_code 7001922

loop_
_symmetry_equiv_pos_as_xyz
'x, y, z'
'-x+1/2, y+1/2, -z+1/2'
'-x, -y, -z'
'x-1/2, -y-1/2, z-1/2'

loop_
_atom_site_label
_atom_site_type_symbol
_atom_site_fract_x
_atom_site_fract_y
_atom_site_fract_z
_atom_site_U_iso_or_equiv
_atom_site_adp_type
_atom_site_occupancy
_atom_site_symmetry_multiplicity
_atom_site_calc_flag
_atom_site_refinement_flags
_atom_site_disorder_assembly
_atom_site_disorder_group
N1 N 0.09939(12) 0.12500(5) 0.11647(9) 0.01751(19) Uani 1 1 d . . .
N2 N 0.18208(11) 0.09141(5) 0.38973(9) 0.01653(19) Uani 1 1 d . . .
O1 O 0.44710(10) 0.15142(5) 0.46021(8) 0.01911(17) Uani 1 1 d . . .
O2 O -0.10811(11) 0.06006(5) 0.36576(8) 0.02491(19) Uani 1 1 d . . .
C1 C 0.06874(15) 0.14149(7) -0.01327(11) 0.0201(2) Uani 1 1 d . . .
H1 H 0.0022 0.1930 -0.0415 0.026(4) Uiso 1 1 d R . .
C2 C 0.12421(15) 0.09319(7) -0.11314(11) 0.0218(2) Uani 1 1 d . . .
H2 H 0.0921 0.1091 -0.2073 0.033(4) Uiso 1 1 d R . .
C3 C 0.21672(14) 0.02452(7) -0.07550(11) 0.0199(2) Uani 1 1 d . . .
H3 H 0.2518 -0.0136 -0.1413 0.027(4) Uiso 1 1 d R . .
C4 C 0.25528(14) 0.00407(6) 0.06231(10) 0.0169(2) Uani 1 1 d . . .
C5 C 0.35117(15) -0.06591(7) 0.10970(11) 0.0210(2) Uani 1 1 d . . .
H5 H 0.3907 -0.1033 0.0424 0.027(4) Uiso 1 1 d R . .
C6 C 0.38511(16) -0.08328(7) 0.24386(12) 0.0244(2) Uani 1 1 d . . .
H6 H 0.4532 -0.1312 0.2777 0.032(4) Uiso 1 1 d R . .
C7 C 0.32623(15) -0.03101(7) 0.33737(11) 0.0216(2) Uani 1 1 d . . .
H7 H 0.3577 -0.0436 0.4365 0.029(4) Uiso 1 1 d R . .
C8 C 0.23311(14) 0.03684(6) 0.29388(10) 0.0165(2) Uani 1 1 d . . .
C9 C 0.19313(13) 0.05652(6) 0.15493(10) 0.0154(2) Uani 1 1 d . . .
C10 C 0.29574(14) 0.14590(6) 0.46480(10) 0.0154(2) Uani 1 1 d . . .
C11 C 0.19163(14) 0.19400(6) 0.54623(10) 0.0156(2) Uani 1 1 d . . .
C12 C 0.24091(15) 0.25509(6) 0.63897(11) 0.0181(2) Uani 1 1 d . . .
H12 H 0.3562 0.2743 0.6620 0.024(4) Uiso 1 1 d R . .
C13 C 0.11221(15) 0.28945(7) 0.70037(11) 0.0205(2) Uani 1 1 d . . .
H13 H 0.1417 0.3326 0.7686 0.019(3) Uiso 1 1 d R . .
C14 C -0.05767(15) 0.26383(7) 0.66743(11) 0.0212(2) Uani 1 1 d . . .
H14 H -0.1479 0.2909 0.7135 0.031(4) Uiso 1 1 d R . .
C15 C -0.10670(14) 0.20302(7) 0.57225(11) 0.0201(2) Uani 1 1 d . . .
H15 H -0.2232 0.1839 0.5486 0.022(3) Uiso 1 1 d R . .
C16 C 0.02212(14) 0.16824(6) 0.51400(10) 0.0169(2) Uani 1 1 d . . .
C17 C 0.01339(14) 0.10072(7) 0.41458(10) 0.0176(2) Uani 1 1 d . . .

loop_
_atom_site_aniso_label
_atom_site_aniso_U_11
_atom_site_aniso_U_22
_atom_site_aniso_U_33
_atom_site_aniso_U_23
_atom_site_aniso_U_13
_atom_site_aniso_U_12
N1 0.0177(4) 0.0179(4) 0.0171(4) -0.0002(3) 0.0031(3) -0.0007(3)
N2 0.0171(4) 0.0194(4) 0.0134(4) -0.0029(3) 0.0031(3) 0.0004(3)
O1 0.0182(4) 0.0221(4) 0.0179(4) 0.0008(3) 0.0054(3) -0.0004(3)
O2 0.0204(4) 0.0330(5) 0.0211(4) -0.0088(3) 0.0027(3) -0.0042(3)
C1 0.0203(5) 0.0211(5) 0.0188(5) 0.0023(4) 0.0031(4) -0.0012(4)
C2 0.0230(5) 0.0279(6) 0.0144(5) 0.0013(4) 0.0030(4) -0.0034(4)
C3 0.0206(5) 0.0252(5) 0.0147(5) -0.0038(4) 0.0056(4) -0.0041(4)
C4 0.0165(5) 0.0190(5) 0.0156(5) -0.0034(4) 0.0042(4) -0.0026(4)
C5 0.0221(5) 0.0220(5) 0.0192(5) -0.0057(4) 0.0049(4) 0.0028(4)
C6 0.0285(6) 0.0219(5) 0.0222(5) -0.0018(4) 0.0032(5) 0.0083(5)
C7 0.0260(6) 0.0219(5) 0.0166(5) 0.0002(4) 0.0027(4) 0.0039(4)
C8 0.0181(5) 0.0180(5) 0.0141(4) -0.0029(4) 0.0042(4) 0.0002(4)
C9 0.0154(5) 0.0163(4) 0.0150(4) -0.0012(4) 0.0039(4) -0.0020(4)
C10 0.0189(5) 0.0163(4) 0.0110(4) 0.0021(3) 0.0029(4) 0.0015(4)
C11 0.0183(5) 0.0166(4) 0.0125(4) 0.0012(4) 0.0040(4) 0.0014(4)
C12 0.0212(5) 0.0182(5) 0.0153(5) 0.0000(4) 0.0036(4) -0.0008(4)
C13 0.0277(6) 0.0182(5) 0.0158(5) -0.0014(4) 0.0043(4) 0.0031(4)
C14 0.0242(6) 0.0241(5) 0.0158(5) -0.0004(4) 0.0049(4) 0.0075(4)
C15 0.0180(5) 0.0257(5) 0.0165(5) -0.0006(4) 0.0028(4) 0.0035(4)
C16 0.0188(5) 0.0192(5) 0.0126(4) -0.0006(4) 0.0024(4) 0.0017(4)
C17 0.0181(5) 0.0218(5) 0.0128(4) -0.0008(4) 0.0021(4) 0.0013(4)

loop_
_atom_type_symbol
_atom_type_description
_atom_type_scat_dispersion_real
_atom_type_scat_dispersion_imag
_atom_type_scat_source
C C 0.0033 0.0016 'International Tables Vol C Tables 4.2.6.8 and 6.1.1.4'
H H 0.0000 0.0000 'International Tables Vol C Tables 4.2.6.8 and 6.1.1.4'
N N 0.0061 0.0033 'International Tables Vol C Tables 4.2.6.8 and 6.1.1.4'
O O 0.0106 0.0060 'International Tables Vol C Tables 4.2.6.8 and 6.1.1.4'

loop_
_geom_angle_atom_site_label_1
_geom_angle_atom_site_label_2
_geom_angle_atom_site_label_3
_geom_angle
_geom_angle_site_symmetry_1
_geom_angle_site_symmetry_3
_geom_angle_publ_flag
C1 N1 C9 116.82(9) . . ?
C10 N2 C17 112.02(8) . . ?
C10 N2 C8 122.82(9) . . ?
C17 N2 C8 125.06(9) . . ?
N1 C1 C2 124.52(10) . . ?
N1 C1 H1 116.8 . . ?
C2 C1 H1 118.6 . . ?
C3 C2 C1 118.94(10) . . ?
C3 C2 H2 122.1 . . ?
C1 C2 H2 118.9 . . ?
C2 C3 C4 119.19(10) . . ?
C2 C3 H3 122.5 . . ?
C4 C3 H3 118.2 . . ?
C3 C4 C5 122.69(10) . . ?
C3 C4 C9 117.55(10) . . ?
C5 C4 C9 119.75(9) . . ?
C6 C5 C4 120.63(10) . . ?
C6 C5 H5 120.7 . . ?
C4 C5 H5 118.6 . . ?
C5 C6 C7 120.25(11) . . ?
C5 C6 H6 121.2 . . ?
C7 C6 H6 118.6 . . ?
C8 C7 C6 120.14(10) . . ?
C8 C7 H7 120.9 . . ?
C6 C7 H7 118.9 . . ?
C7 C8 C9 121.35(9) . . ?
C7 C8 N2 119.59(9) . . ?
C9 C8 N2 118.98(9) . . ?
N1 C9 C4 122.98(9) . . ?
N1 C9 C8 119.14(9) . . ?
C4 C9 C8 117.87(9) . . ?
O1 C10 N2 125.23(9) . . ?
O1 C10 C11 128.71(10) . . ?
N2 C10 C11 106.06(9) . . ?
C12 C11 C16 121.99(10) . . ?
C12 C11 C10 129.97(10) . . ?
C16 C11 C10 108.03(9) . . ?
C11 C12 C13 116.84(10) . . ?
C11 C12 H12 123.6 . . ?
C13 C12 H12 119.6 . . ?
C14 C13 C12 121.06(10) . . ?
C14 C13 H13 119.2 . . ?
C12 C13 H13 119.7 . . ?
C13 C14 C15 121.72(10) . . ?
C13 C14 H14 118.7 . . ?
C15 C14 H14 119.6 . . ?
C16 C15 C14 116.79(10) . . ?
C16 C15 H15 120.0 . . ?
C14 C15 H15 123.2 . . ?
C15 C16 C11 121.57(10) . . ?
C15 C16 C17 129.87(10) . . ?
C11 C16 C17 108.55(9) . . ?
O2 C17 N2 125.47(10) . . ?
O2 C17 C16 129.22(10) . . ?
N2 C17 C16 105.29(9) . . ?

loop_
_geom_bond_atom_site_label_1
_geom_bond_atom_site_label_2
_geom_bond_distance
_geom_bond_site_symmetry_2
_geom_bond_publ_flag
N1 C1 1.3212(14) . ?
N1 C9 1.3697(13) . ?
N2 C10 1.3999(13) . ?
N2 C17 1.4071(14) . ?
N2 C8 1.4287(13) . ?
O1 C10 1.2093(13) . ?
O2 C17 1.2066(14) . ?
C1 C2 1.4120(16) . ?
C1 H1 1.0135 . ?
C2 C3 1.3659(16) . ?
C2 H2 0.9790 . ?
C3 C4 1.4157(15) . ?
C3 H3 0.9881 . ?
C4 C5 1.4179(15) . ?
C4 C9 1.4212(14) . ?
C5 C6 1.3677(16) . ?
C5 H5 1.0057 . ?
C6 C7 1.4142(16) . ?
C6 H6 0.9841 . ?
C7 C8 1.3696(15) . ?
C7 H7 1.0125 . ?
C8 C9 1.4242(14) . ?
C10 C11 1.4871(14) . ?
C11 C12 1.3858(15) . ?
C11 C16 1.3916(15) . ?
C12 C13 1.3981(15) . ?
C12 H12 0.9559 . ?
C13 C14 1.3942(17) . ?
C13 H13 0.9905 . ?
C14 C15 1.3977(16) . ?
C14 H14 1.0183 . ?
C15 C16 1.3840(15) . ?
C15 H15 0.9650 . ?
C16 C17 1.4927(14) . ?

loop_
_geom_torsion_atom_site_label_1
_geom_torsion_atom_site_label_2
_geom_torsion_atom_site_label_3
_geom_torsion_atom_site_label_4
_geom_torsion
_geom_torsion_site_symmetry_1
_geom_torsion_site_symmetry_2
_geom_torsion_site_symmetry_3
_geom_torsion_site_symmetry_4
_geom_torsion_publ_flag
C9 N1 C1 C2 0.70(16) . . . . ?
N1 C1 C2 C3 -0.26(18) . . . . ?
C1 C2 C3 C4 -0.43(16) . . . . ?
C2 C3 C4 C5 -179.73(10) . . . . ?
C2 C3 C4 C9 0.62(15) . . . . ?
C3 C4 C5 C6 -179.91(11) . . . . ?
C9 C4 C5 C6 -0.28(17) . . . . ?
C4 C5 C6 C7 -0.64(19) . . . . ?
C5 C6 C7 C8 0.76(19) . . . . ?
C6 C7 C8 C9 0.06(17) . . . . ?
C6 C7 C8 N2 -176.72(10) . . . . ?
C10 N2 C8 C7 75.74(14) . . . . ?
C17 N2 C8 C7 -108.25(13) . . . . ?
C10 N2 C8 C9 -101.11(12) . . . . ?
C17 N2 C8 C9 74.89(14) . . . . ?
C1 N1 C9 C4 -0.47(15) . . . . ?
C1 N1 C9 C8 178.64(10) . . . . ?
C3 C4 C9 N1 -0.17(15) . . . . ?
C5 C4 C9 N1 -179.83(10) . . . . ?
C3 C4 C9 C8 -179.29(10) . . . . ?
C5 C4 C9 C8 1.05(15) . . . . ?
C7 C8 C9 N1 179.90(10) . . . . ?
N2 C8 C9 N1 -3.30(15) . . . . ?
C7 C8 C9 C4 -0.95(16) . . . . ?
N2 C8 C9 C4 175.85(9) . . . . ?
C17 N2 C10 O1 -178.62(10) . . . . ?
C8 N2 C10 O1 -2.15(16) . . . . ?
C17 N2 C10 C11 0.61(11) . . . . ?
C8 N2 C10 C11 177.09(9) . . . . ?
O1 C10 C11 C12 -1.88(18) . . . . ?
N2 C10 C11 C12 178.92(10) . . . . ?
O1 C10 C11 C16 177.53(10) . . . . ?
N2 C10 C11 C16 -1.67(11) . . . . ?
C16 C11 C12 C13 0.67(15) . . . . ?
C10 C11 C12 C13 -179.99(10) . . . . ?
C11 C12 C13 C14 -0.98(16) . . . . ?
C12 C13 C14 C15 0.04(17) . . . . ?
C13 C14 C15 C16 1.22(16) . . . . ?
C14 C15 C16 C11 -1.55(16) . . . . ?
C14 C15 C16 C17 177.35(11) . . . . ?
C12 C11 C16 C15 0.63(16) . . . . ?
C10 C11 C16 C15 -178.84(10) . . . . ?
C12 C11 C16 C17 -178.48(10) . . . . ?
C10 C11 C16 C17 2.05(11) . . . . ?
C10 N2 C17 O2 -177.94(11) . . . . ?
C8 N2 C17 O2 5.68(17) . . . . ?
C10 N2 C17 C16 0.59(11) . . . . ?
C8 N2 C17 C16 -175.79(9) . . . . ?
C15 C16 C17 O2 -2.2(2) . . . . ?
C11 C16 C17 O2 176.80(11) . . . . ?
C15 C16 C17 N2 179.33(11) . . . . ?
C11 C16 C17 N2 -1.66(11) . . . . ?

loop_
_cod_related_entry_id
_cod_related_entry_database
_cod_related_entry_code
1 ChemSpider 534850
